data_7236309
loop_
_publ_author_name
'Feng, Yongan'
'Bi, Yangang'
'Zhao, Wenyuan'
'Zhang, Tonglai'

_publ_section_title
;
 Anionic metal--organic frameworks lead the way to eco-friendly
 high-energy-density materials
;
_journal_issue 20
_journal_name_full 'Journal of Materials Chemistry A'
_journal_page_first 7596
_journal_paper_doi 10.1039/C6TA02340A
_journal_volume 4
_journal_year 2016
_chemical_formula_sum 'C12 H27 Co N36'
_chemical_formula_weight 734.63
_chemical_name_systematic Co-BTM-AG
_space_group_IT_number 14
_space_group_name_Hall '-P 2ybc'
_space_group_name_H-M_alt 'P 1 21/c 1'
_symmetry_cell_setting monoclinic
_symmetry_space_group_name_H-M 'P 1 21/c 1'
_atom_sites_solution_hydrogens geom
_atom_sites_solution_primary direct
_atom_sites_solution_secondary difmap
_audit_creation_method SHELXL-97
_audit_update_record
;
2016-01-26 deposited with the CCDC.
2016-04-22 downloaded from the CCDC.
;
_cell_angle_alpha 90.00
_cell_angle_beta 100.957(3)
_cell_angle_gamma 90.00
_cell_formula_units_Z 4
_cell_length_a 10.859(2)
_cell_length_b 15.719(3)
_cell_length_c 17.294(3)
_cell_measurement_reflns_used 10214
_cell_measurement_temperature 153(2)
_cell_measurement_theta_max 29.114
_cell_measurement_theta_min 2.054
_cell_volume 2898.1(9)
_computing_cell_refinement 'CrystalClear (Rigaku Inc., 2008)'
_computing_data_collection 'CrystalClear (Rigaku Inc., 2008)'
_computing_data_reduction 'CrystalClear (Rigaku Inc., 2008)'
_computing_structure_refinement 'SHELXL-97 (Sheldrick, 1997)'
_computing_structure_solution 'SHELXS-97 (Sheldrick, 1990)'
_diffrn_ambient_temperature 153(2)
_diffrn_detector_area_resol_mean 28.5714
_diffrn_measured_fraction_theta_full 0.994
_diffrn_measured_fraction_theta_max 0.994
_diffrn_measurement_device_type AFC10/Saturn724+
_diffrn_measurement_method 'phi and omega scans'
_diffrn_radiation_monochromator graphite
_diffrn_radiation_source 'Rotating Anode'
_diffrn_radiation_type MoK\a
_diffrn_radiation_wavelength 0.71073
_diffrn_reflns_av_R_equivalents 0.0448
_diffrn_reflns_av_sigmaI/netI 0.0484
_diffrn_reflns_limit_h_max 14
_diffrn_reflns_limit_h_min -14
_diffrn_reflns_limit_k_max 21
_diffrn_reflns_limit_k_min -21
_diffrn_reflns_limit_l_max 19
_diffrn_reflns_limit_l_min -23
_diffrn_reflns_number 25540
_diffrn_reflns_theta_full 29.13
_diffrn_reflns_theta_max 29.13
_diffrn_reflns_theta_min 2.31
_diffrn_standards_decay_% 0
_diffrn_standards_interval_count 0
_diffrn_standards_interval_time 0
_diffrn_standards_number 0
_exptl_absorpt_coefficient_mu 0.672
_exptl_absorpt_correction_T_max 0.8662
_exptl_absorpt_correction_T_min 0.7429
_exptl_absorpt_correction_type Multi-scans
_exptl_crystal_colour Red
_exptl_crystal_density_diffrn 1.684
_exptl_crystal_density_method 'not measured'
_exptl_crystal_description Prism
_exptl_crystal_F_000 1512
_exptl_crystal_size_max 0.47
_exptl_crystal_size_mid 0.33
_exptl_crystal_size_min 0.22
_refine_diff_density_max 0.510
_refine_diff_density_min -0.715
_refine_diff_density_rms 0.094
_refine_ls_extinction_coef 0.0042(7)
_refine_ls_extinction_expression Fc^*^=kFc[1+0.001xFc^2^\l^3^/sin(2\q)]^-1/4^
_refine_ls_extinction_method SHELXL
_refine_ls_goodness_of_fit_ref 1.002
_refine_ls_hydrogen_treatment mixed
_refine_ls_matrix_type full
_refine_ls_number_parameters 527
_refine_ls_number_reflns 7745
_refine_ls_number_restraints 0
_refine_ls_restrained_S_all 1.002
_refine_ls_R_factor_all 0.0619
_refine_ls_R_factor_gt 0.0547
_refine_ls_shift/su_max 0.002
_refine_ls_shift/su_mean 0.000
_refine_ls_structure_factor_coef Fsqd
_refine_ls_weighting_details 'calc w=1/[\s^2^(Fo^2^)+(0.0960P)^2^+1.3600P] where P=(Fo^2^+2Fc^2^)/3'
_refine_ls_weighting_scheme calc
_refine_ls_wR_factor_gt 0.1511
_refine_ls_wR_factor_ref 0.1593
_reflns_number_gt 7027
_reflns_number_total 7745
_reflns_threshold_expression >2sigma(I)
_cod_data_source_file c6ta02340a2.cif
_cod_data_source_block bn4064
_cod_depositor_comments
;
The following automatic conversions were performed:

data item '_symmetry_cell_setting' value 'Monoclinic' was changed to
'monoclinic' in accordance with the
/home/saulius/struct/COD-crude-data/automatic-downloads/DataCite-retrospective/RSC/depositions/lib/dictionaries/cif_core.dic
dictionary named 'cif_core.dic' version 2.4.2 last updated on
2011-04-26.

Automatic conversion script
Id: cif_fix_values 6909 2019-04-08 15:41:33Z antanas 
;
_cod_original_cell_volume 2898.3(10)
_cod_original_sg_symbol_H-M P2(1)/c
_cod_database_code 7236309

loop_
_symmetry_equiv_pos_as_xyz
'x, y, z'
'-x, y+1/2, -z+1/2'
'-x, -y, -z'
'x, -y-1/2, z-1/2'

loop_
_atom_site_label
_atom_site_type_symbol
_atom_site_fract_x
_atom_site_fract_y
_atom_site_fract_z
_atom_site_U_iso_or_equiv
_atom_site_adp_type
_atom_site_occupancy
_atom_site_symmetry_multiplicity
_atom_site_calc_flag
_atom_site_refinement_flags
Co1 Co 0.48826(3) 0.254259(17) 0.174437(17) 0.01587(11) Uani 1 1 d .
N1 N 0.59058(17) 0.31702(11) 0.11536(11) 0.0188(4) Uani 1 1 d .
N2 N 0.68540(18) 0.28172(13) 0.08536(11) 0.0216(4) Uani 1 1 d .
N3 N 0.73555(19) 0.34154(13) 0.04974(13) 0.0261(4) Uani 1 1 d .
N4 N 0.6754(2) 0.41666(13) 0.05392(13) 0.0258(4) Uani 1 1 d .
N5 N 0.26454(19) 0.46198(13) 0.11262(12) 0.0244(4) Uani 1 1 d .
N6 N 0.18147(19) 0.40336(13) 0.12882(12) 0.0248(4) Uani 1 1 d .
N7 N 0.23908(18) 0.33192(12) 0.15159(12) 0.0216(4) Uani 1 1 d .
N8 N 0.36250(17) 0.34258(12) 0.15089(11) 0.0184(4) Uani 1 1 d .
N9 N 0.56498(17) 0.30938(11) 0.27171(11) 0.0185(4) Uani 1 1 d .
N10 N 0.63357(19) 0.38148(12) 0.27530(12) 0.0240(4) Uani 1 1 d .
N11 N 0.6824(2) 0.39542(13) 0.34972(13) 0.0274(4) Uani 1 1 d .
N12 N 0.64694(19) 0.33414(13) 0.39593(12) 0.0259(4) Uani 1 1 d .
N13 N 0.31897(19) 0.12348(13) 0.32984(12) 0.0245(4) Uani 1 1 d .
N14 N 0.24177(19) 0.10818(12) 0.26055(12) 0.0248(4) Uani 1 1 d .
N15 N 0.28156(18) 0.14686(12) 0.20288(12) 0.0221(4) Uani 1 1 d .
N16 N 0.38822(17) 0.18880(11) 0.23410(11) 0.0178(4) Uani 1 1 d .
N17 N 0.41589(17) 0.19659(12) 0.07934(11) 0.0190(4) Uani 1 1 d .
N18 N 0.3466(2) 0.23546(13) 0.01602(12) 0.0248(4) Uani 1 1 d .
N19 N 0.3119(2) 0.17701(14) -0.03746(13) 0.0302(5) Uani 1 1 d .
N20 N 0.3576(2) 0.09952(14) -0.01108(12) 0.0278(4) Uani 1 1 d .
N21 N 0.7157(2) 0.04813(13) 0.18612(13) 0.0277(4) Uani 1 1 d .
N22 N 0.7915(2) 0.10570(14) 0.23050(13) 0.0275(4) Uani 1 1 d .
N23 N 0.73136(18) 0.17676(13) 0.23503(12) 0.0228(4) Uani 1 1 d .
N24 N 0.61332(17) 0.16624(11) 0.19423(11) 0.0184(4) Uani 1 1 d .
N25 N 0.1193(2) 0.69432(13) 0.08819(14) 0.0259(4) Uani 1 1 d .
N26 N 0.08432(19) 0.60753(13) 0.08452(13) 0.0239(4) Uani 1 1 d .
N27 N -0.0689(2) 0.50651(15) 0.07897(15) 0.0309(5) Uani 1 1 d .
N28 N -0.1217(2) 0.64871(16) 0.06458(15) 0.0321(5) Uani 1 1 d .
N29 N 0.1459(2) 0.30589(13) 0.30597(14) 0.0268(4) Uani 1 1 d .
N30 N 0.12256(19) 0.39411(13) 0.30156(12) 0.0237(4) Uani 1 1 d .
N31 N -0.0183(2) 0.50280(15) 0.27350(16) 0.0334(5) Uani 1 1 d .
N32 N -0.0866(2) 0.36257(17) 0.26058(16) 0.0363(5) Uani 1 1 d .
N33 N 0.8405(2) 0.05121(14) 0.01146(14) 0.0288(5) Uani 1 1 d .
N34 N 0.8592(2) 0.13153(14) 0.04831(13) 0.0278(4) Uani 1 1 d .
N35 N 0.9914(2) 0.23244(16) 0.11405(17) 0.0363(6) Uani 1 1 d .
N36 N 1.0732(2) 0.11445(16) 0.06380(15) 0.0315(5) Uani 1 1 d .
C1 C 0.5862(2) 0.39930(14) 0.09489(14) 0.0212(4) Uani 1 1 d .
C2 C 0.4954(2) 0.46215(14) 0.11538(15) 0.0247(5) Uani 1 1 d .
H2A H 0.4774 0.5053 0.0730 0.030 Uiso 1 1 calc R
H2B H 0.5340 0.4918 0.1646 0.030 Uiso 1 1 calc R
C3 C 0.3750(2) 0.42245(14) 0.12636(13) 0.0203(4) Uani 1 1 d .
C4 C 0.5755(2) 0.28213(14) 0.34597(13) 0.0203(4) Uani 1 1 d .
C5 C 0.5203(2) 0.20184(16) 0.37006(14) 0.0248(5) Uani 1 1 d .
H5A H 0.4952 0.2108 0.4216 0.030 Uiso 1 1 calc R
H5B H 0.5849 0.1567 0.3768 0.030 Uiso 1 1 calc R
C6 C 0.4089(2) 0.17274(14) 0.31174(13) 0.0194(4) Uani 1 1 d .
C7 C 0.4219(2) 0.11420(14) 0.06108(13) 0.0211(4) Uani 1 1 d .
C8 C 0.4927(2) 0.04942(14) 0.11489(15) 0.0241(5) Uani 1 1 d .
H8A H 0.4377 0.0258 0.1492 0.029 Uiso 1 1 calc R
H8B H 0.5178 0.0022 0.0834 0.029 Uiso 1 1 calc R
C9 C 0.6064(2) 0.08705(14) 0.16458(14) 0.0212(4) Uani 1 1 d .
C10 C -0.0361(2) 0.58765(15) 0.07652(13) 0.0227(4) Uani 1 1 d .
C11 C 0.0049(2) 0.42007(16) 0.27887(14) 0.0250(5) Uani 1 1 d .
C12 C 0.9746(2) 0.15899(16) 0.07508(14) 0.0248(5) Uani 1 1 d .
H25A H 0.169(4) 0.707(2) 0.140(2) 0.058(11) Uiso 1 1 d .
H25B H 0.165(3) 0.698(2) 0.046(2) 0.046(10) Uiso 1 1 d .
H26 H 0.137(3) 0.569(2) 0.0905(18) 0.030(8) Uiso 1 1 d .
H27A H -0.147(3) 0.4904(19) 0.0655(18) 0.027(7) Uiso 1 1 d .
H27B H -0.012(3) 0.470(2) 0.0910(19) 0.037(9) Uiso 1 1 d .
H28A H -0.092(3) 0.699(2) 0.067(2) 0.040(9) Uiso 1 1 d .
H28B H -0.199(3) 0.637(2) 0.0728(19) 0.036(8) Uiso 1 1 d .
H29A H 0.180(3) 0.286(2) 0.265(2) 0.046(10) Uiso 1 1 d .
H29B H 0.204(3) 0.298(2) 0.351(2) 0.049(10) Uiso 1 1 d .
H30 H 0.181(3) 0.436(2) 0.3080(19) 0.038(9) Uiso 1 1 d .
H31A H -0.091(3) 0.520(2) 0.258(2) 0.039(9) Uiso 1 1 d .
H31B H 0.040(3) 0.543(2) 0.274(2) 0.048(10) Uiso 1 1 d .
H32A H -0.174(4) 0.381(2) 0.258(2) 0.054(11) Uiso 1 1 d .
H32B H -0.066(4) 0.310(2) 0.278(2) 0.055(11) Uiso 1 1 d .
H33A H 0.792(3) 0.021(2) 0.0371(19) 0.033(8) Uiso 1 1 d .
H33B H 0.803(4) 0.056(2) -0.040(2) 0.055(11) Uiso 1 1 d .
H34 H 0.797(3) 0.168(2) 0.048(2) 0.037(9) Uiso 1 1 d .
H35A H 1.061(3) 0.2544(19) 0.125(2) 0.033(9) Uiso 1 1 d .
H35B H 0.921(3) 0.262(2) 0.120(2) 0.041(10) Uiso 1 1 d .
H36A H 1.145(4) 0.127(2) 0.092(2) 0.046(10) Uiso 1 1 d .
H36B H 1.059(3) 0.068(2) 0.042(2) 0.041(9) Uiso 1 1 d .

loop_
_atom_site_aniso_label
_atom_site_aniso_U_11
_atom_site_aniso_U_22
_atom_site_aniso_U_33
_atom_site_aniso_U_23
_atom_site_aniso_U_13
_atom_site_aniso_U_12
Co1 0.01552(18) 0.01429(16) 0.01753(17) -0.00048(10) 0.00248(12) -0.00025(10)
N1 0.0194(9) 0.0158(8) 0.0215(9) -0.0008(7) 0.0046(7) 0.0001(7)
N2 0.0193(9) 0.0230(9) 0.0238(9) -0.0012(7) 0.0075(8) 0.0013(7)
N3 0.0241(10) 0.0262(10) 0.0301(11) 0.0011(8) 0.0107(8) -0.0023(8)
N4 0.0252(10) 0.0233(10) 0.0311(11) 0.0028(8) 0.0113(9) -0.0011(8)
N5 0.0230(10) 0.0223(9) 0.0289(10) 0.0041(7) 0.0075(8) 0.0035(8)
N6 0.0220(9) 0.0232(9) 0.0295(10) 0.0033(8) 0.0061(8) 0.0038(8)
N7 0.0180(9) 0.0219(9) 0.0246(9) 0.0017(7) 0.0034(7) 0.0026(7)
N8 0.0173(8) 0.0182(8) 0.0202(9) 0.0004(7) 0.0051(7) 0.0003(7)
N9 0.0176(8) 0.0158(8) 0.0218(9) -0.0019(7) 0.0028(7) -0.0018(7)
N10 0.0238(10) 0.0190(9) 0.0286(10) -0.0052(7) 0.0034(8) -0.0047(7)
N11 0.0261(10) 0.0240(10) 0.0301(11) -0.0071(8) 0.0006(8) -0.0020(8)
N12 0.0228(10) 0.0273(10) 0.0261(10) -0.0058(8) 0.0012(8) -0.0012(8)
N13 0.0207(9) 0.0261(10) 0.0270(10) 0.0048(8) 0.0052(8) -0.0007(8)
N14 0.0223(9) 0.0216(9) 0.0299(10) 0.0025(8) 0.0037(8) -0.0026(8)
N15 0.0187(9) 0.0188(9) 0.0280(10) 0.0002(7) 0.0020(8) -0.0045(7)
N16 0.0153(8) 0.0171(8) 0.0201(9) -0.0003(6) 0.0008(7) 0.0000(7)
N17 0.0199(9) 0.0173(8) 0.0186(8) -0.0006(7) 0.0010(7) 0.0005(7)
N18 0.0271(11) 0.0272(10) 0.0178(9) 0.0010(7) -0.0017(8) -0.0006(8)
N19 0.0349(12) 0.0318(11) 0.0213(10) -0.0024(8) -0.0016(9) -0.0019(9)
N20 0.0280(10) 0.0271(10) 0.0265(10) -0.0074(8) 0.0008(8) -0.0026(8)
N21 0.0277(10) 0.0233(10) 0.0300(11) -0.0023(8) 0.0001(8) 0.0050(8)
N22 0.0238(10) 0.0271(10) 0.0294(10) -0.0022(8) -0.0002(8) 0.0070(8)
N23 0.0196(9) 0.0243(9) 0.0227(9) -0.0002(7) -0.0008(7) 0.0030(7)
N24 0.0184(8) 0.0174(8) 0.0190(8) -0.0009(7) 0.0025(7) 0.0010(7)
N25 0.0264(10) 0.0206(9) 0.0309(11) -0.0019(8) 0.0061(9) -0.0023(8)
N26 0.0183(9) 0.0187(9) 0.0340(11) -0.0017(8) 0.0035(8) 0.0009(7)
N27 0.0258(11) 0.0272(11) 0.0398(13) -0.0025(9) 0.0064(10) -0.0050(9)
N28 0.0204(10) 0.0322(12) 0.0442(14) -0.0048(10) 0.0071(9) 0.0048(9)
N29 0.0296(11) 0.0229(10) 0.0275(11) 0.0017(8) 0.0041(9) 0.0030(8)
N30 0.0206(9) 0.0205(9) 0.0291(10) -0.0003(8) 0.0025(8) 0.0004(8)
N31 0.0226(11) 0.0263(11) 0.0493(14) -0.0013(10) 0.0015(10) 0.0057(9)
N32 0.0211(11) 0.0344(13) 0.0524(15) 0.0018(11) 0.0047(10) -0.0040(9)
N33 0.0282(11) 0.0236(10) 0.0312(11) 0.0023(8) -0.0035(9) -0.0029(8)
N34 0.0217(10) 0.0247(10) 0.0345(11) -0.0010(8) -0.0007(8) -0.0003(8)
N35 0.0248(12) 0.0320(12) 0.0501(15) -0.0120(11) 0.0022(11) -0.0033(10)
N36 0.0202(10) 0.0355(13) 0.0369(12) -0.0097(10) 0.0004(9) -0.0019(9)
C1 0.0205(10) 0.0172(10) 0.0258(11) 0.0027(8) 0.0045(8) -0.0015(8)
C2 0.0216(11) 0.0178(10) 0.0352(13) 0.0033(9) 0.0070(10) 0.0008(8)
C3 0.0230(11) 0.0170(9) 0.0214(10) 0.0010(8) 0.0053(8) 0.0016(8)
C4 0.0189(10) 0.0230(10) 0.0184(10) -0.0017(8) 0.0019(8) 0.0018(8)
C5 0.0215(11) 0.0288(12) 0.0225(11) 0.0027(9) 0.0004(9) 0.0003(9)
C6 0.0181(10) 0.0174(9) 0.0227(10) 0.0033(8) 0.0036(8) 0.0032(8)
C7 0.0191(10) 0.0207(10) 0.0232(10) -0.0048(8) 0.0034(8) -0.0025(8)
C8 0.0236(11) 0.0177(10) 0.0304(12) -0.0018(9) 0.0033(9) 0.0006(8)
C9 0.0241(11) 0.0154(10) 0.0238(10) 0.0004(8) 0.0036(9) 0.0024(8)
C10 0.0204(11) 0.0283(11) 0.0191(10) -0.0005(8) 0.0033(8) 0.0018(9)
C11 0.0211(11) 0.0308(12) 0.0235(11) -0.0016(9) 0.0053(9) 0.0004(9)
C12 0.0230(11) 0.0264(11) 0.0238(11) -0.0001(9) 0.0015(9) -0.0013(9)

loop_
_atom_type_symbol
_atom_type_description
_atom_type_scat_dispersion_real
_atom_type_scat_dispersion_imag
_atom_type_scat_source
C C 0.0033 0.0016 'International Tables Vol C Tables 4.2.6.8 and 6.1.1.4'
H H 0.0000 0.0000 'International Tables Vol C Tables 4.2.6.8 and 6.1.1.4'
N N 0.0061 0.0033 'International Tables Vol C Tables 4.2.6.8 and 6.1.1.4'
Co Co 0.3494 0.9721 'International Tables Vol C Tables 4.2.6.8 and 6.1.1.4'

loop_
_geom_angle_atom_site_label_1
_geom_angle_atom_site_label_2
_geom_angle_atom_site_label_3
_geom_angle
N17 Co1 N1 88.32(8)
N17 Co1 N24 88.45(8)
N1 Co1 N24 90.22(8)
N17 Co1 N16 91.49(8)
N1 Co1 N16 178.58(7)
N24 Co1 N16 88.36(8)
N17 Co1 N9 178.11(8)
N1 Co1 N9 92.04(8)
N24 Co1 N9 89.70(8)
N16 Co1 N9 88.11(8)
N17 Co1 N8 90.05(8)
N1 Co1 N8 88.63(8)
N24 Co1 N8 178.14(8)
N16 Co1 N8 92.78(8)
N9 Co1 N8 91.81(8)
C1 N1 N2 106.56(18)
C1 N1 Co1 129.96(16)
N2 N1 Co1 123.48(14)
N3 N2 N1 107.60(18)
N2 N3 N4 110.78(19)
C1 N4 N3 104.82(19)
C3 N5 N6 104.97(19)
N7 N6 N5 110.28(18)
N6 N7 N8 107.97(18)
C3 N8 N7 106.20(18)
C3 N8 Co1 128.93(16)
N7 N8 Co1 124.73(14)
C4 N9 N10 106.17(18)
C4 N9 Co1 129.46(15)
N10 N9 Co1 123.94(15)
N11 N10 N9 107.53(19)
N10 N11 N12 110.66(19)
C4 N12 N11 104.5(2)
C6 N13 N14 104.78(19)
N15 N14 N13 110.80(19)
N14 N15 N16 107.68(18)
C6 N16 N15 105.97(18)
C6 N16 Co1 129.09(15)
N15 N16 Co1 124.92(15)
C7 N17 N18 106.93(18)
C7 N17 Co1 129.18(16)
N18 N17 Co1 123.89(15)
N19 N18 N17 107.26(19)
N18 N19 N20 110.8(2)
C7 N20 N19 104.62(19)
C9 N21 N22 105.40(19)
N23 N22 N21 110.36(19)
N22 N23 N24 107.47(18)
C9 N24 N23 106.95(18)
C9 N24 Co1 127.77(16)
N23 N24 Co1 124.94(14)
N26 N25 H25A 110(2)
N26 N25 H25B 102(2)
H25A N25 H25B 114(3)
C10 N26 N25 118.9(2)
C10 N26 H26 119(2)
N25 N26 H26 122(2)
C10 N27 H27A 121.4(19)
C10 N27 H27B 118(2)
H27A N27 H27B 120(3)
C10 N28 H28A 115(2)
C10 N28 H28B 118(2)
H28A N28 H28B 122(3)
N30 N29 H29A 113(2)
N30 N29 H29B 105(2)
H29A N29 H29B 107(3)
C11 N30 N29 118.1(2)
C11 N30 H30 115(2)
N29 N30 H30 126(2)
C11 N31 H31A 120(2)
C11 N31 H31B 124(2)
H31A N31 H31B 113(3)
C11 N32 H32A 119(2)
C11 N32 H32B 115(2)
H32A N32 H32B 117(3)
N34 N33 H33A 108(2)
N34 N33 H33B 111(2)
H33A N33 H33B 110(3)
C12 N34 N33 119.7(2)
C12 N34 H34 118(2)
N33 N34 H34 122(2)
C12 N35 H35A 121(2)
C12 N35 H35B 118(2)
H35A N35 H35B 120(3)
C12 N36 H36A 118(2)
C12 N36 H36B 117(2)
H36A N36 H36B 122(3)
N4 C1 N1 110.2(2)
N4 C1 C2 125.0(2)
N1 C1 C2 124.8(2)
C1 C2 C3 112.92(19)
C1 C2 H2A 109.0
C3 C2 H2A 109.0
C1 C2 H2B 109.0
C3 C2 H2B 109.0
H2A C2 H2B 107.8
N5 C3 N8 110.6(2)
N5 C3 C2 124.3(2)
N8 C3 C2 125.1(2)
N12 C4 N9 111.1(2)
N12 C4 C5 123.8(2)
N9 C4 C5 125.0(2)
C4 C5 C6 112.86(19)
C4 C5 H5A 109.0
C6 C5 H5A 109.0
C4 C5 H5B 109.0
C6 C5 H5B 109.0
H5A C5 H5B 107.8
N13 C6 N16 110.8(2)
N13 C6 C5 123.8(2)
N16 C6 C5 125.3(2)
N20 C7 N17 110.4(2)
N20 C7 C8 125.7(2)
N17 C7 C8 123.8(2)
C9 C8 C7 111.23(19)
C9 C8 H8A 109.4
C7 C8 H8A 109.4
C9 C8 H8B 109.4
C7 C8 H8B 109.4
H8A C8 H8B 108.0
N21 C9 N24 109.8(2)
N21 C9 C8 125.5(2)
N24 C9 C8 124.7(2)
N28 C10 N26 119.6(2)
N28 C10 N27 121.1(2)
N26 C10 N27 119.2(2)
N31 C11 N30 118.8(2)
N31 C11 N32 121.7(2)
N30 C11 N32 119.5(2)
N34 C12 N36 121.0(2)
N34 C12 N35 119.3(2)
N36 C12 N35 119.7(2)

loop_
_geom_bond_atom_site_label_1
_geom_bond_atom_site_label_2
_geom_bond_distance
Co1 N17 1.9112(18)
Co1 N1 1.9192(19)
Co1 N24 1.9233(18)
Co1 N16 1.9312(19)
Co1 N9 1.9344(19)
Co1 N8 1.9358(18)
N1 C1 1.339(3)
N1 N2 1.357(3)
N2 N3 1.299(3)
N3 N4 1.358(3)
N4 C1 1.332(3)
N5 C3 1.332(3)
N5 N6 1.355(3)
N6 N7 1.309(3)
N7 N8 1.353(3)
N8 C3 1.340(3)
N9 C4 1.338(3)
N9 N10 1.351(3)
N10 N11 1.314(3)
N11 N12 1.353(3)
N12 C4 1.327(3)
N13 C6 1.329(3)
N13 N14 1.347(3)
N14 N15 1.309(3)
N15 N16 1.353(3)
N16 C6 1.343(3)
N17 C7 1.338(3)
N17 N18 1.351(3)
N18 N19 1.307(3)
N19 N20 1.361(3)
N20 C7 1.329(3)
N21 C9 1.324(3)
N21 N22 1.359(3)
N22 N23 1.304(3)
N23 N24 1.351(3)
N24 C9 1.343(3)
N25 N26 1.414(3)
N25 H25A 0.97(4)
N25 H25B 0.96(4)
N26 C10 1.326(3)
N26 H26 0.82(3)
N27 C10 1.327(3)
N27 H27A 0.88(3)
N27 H27B 0.85(3)
N28 C10 1.324(3)
N28 H28A 0.85(4)
N28 H28B 0.89(3)
N29 N30 1.409(3)
N29 H29A 0.91(4)
N29 H29B 0.91(4)
N30 C11 1.328(3)
N30 H30 0.90(3)
N31 C11 1.324(3)
N31 H31A 0.83(4)
N31 H31B 0.90(4)
N32 C11 1.336(3)
N32 H32A 0.98(4)
N32 H32B 0.90(4)
N33 N34 1.412(3)
N33 H33A 0.89(3)
N33 H33B 0.92(4)
N34 C12 1.323(3)
N34 H34 0.88(3)
N35 C12 1.332(3)
N35 H35A 0.81(3)
N35 H35B 0.93(3)
N36 C12 1.324(3)
N36 H36A 0.86(4)
N36 H36B 0.83(4)
C1 C2 1.486(3)
C2 C3 1.493(3)
C2 H2A 0.9900
C2 H2B 0.9900
C4 C5 1.491(3)
C5 C6 1.492(3)
C5 H5A 0.9900
C5 H5B 0.9900
C7 C8 1.490(3)
C8 C9 1.486(3)
C8 H8A 0.9900
C8 H8B 0.9900

loop_
_geom_torsion_atom_site_label_1
_geom_torsion_atom_site_label_2
_geom_torsion_atom_site_label_3
_geom_torsion_atom_site_label_4
_geom_torsion
N17 Co1 N1 C1 109.9(2)
N24 Co1 N1 C1 -161.6(2)
N16 Co1 N1 C1 -168(3)
N9 Co1 N1 C1 -71.9(2)
N8 Co1 N1 C1 19.9(2)
N17 Co1 N1 N2 -69.71(17)
N24 Co1 N1 N2 18.72(17)
N16 Co1 N1 N2 12(3)
N9 Co1 N1 N2 108.43(17)
N8 Co1 N1 N2 -159.81(17)
C1 N1 N2 N3 0.9(2)
Co1 N1 N2 N3 -179.39(15)
N1 N2 N3 N4 -0.9(3)
N2 N3 N4 C1 0.6(3)
C3 N5 N6 N7 0.3(3)
N5 N6 N7 N8 0.1(3)
N6 N7 N8 C3 -0.5(2)
N6 N7 N8 Co1 -176.65(15)
N17 Co1 N8 C3 -106.5(2)
N1 Co1 N8 C3 -18.2(2)
N24 Co1 N8 C3 -70(2)
N16 Co1 N8 C3 162.0(2)
N9 Co1 N8 C3 73.8(2)
N17 Co1 N8 N7 68.76(18)
N1 Co1 N8 N7 157.08(18)
N24 Co1 N8 N7 105(2)
N16 Co1 N8 N7 -22.73(18)
N9 Co1 N8 N7 -110.92(18)
N17 Co1 N9 C4 -54(2)
N1 Co1 N9 C4 -155.2(2)
N24 Co1 N9 C4 -65.0(2)
N16 Co1 N9 C4 23.4(2)
N8 Co1 N9 C4 116.1(2)
N17 Co1 N9 N10 117(2)
N1 Co1 N9 N10 16.15(18)
N24 Co1 N9 N10 106.37(18)
N16 Co1 N9 N10 -165.26(18)
N8 Co1 N9 N10 -72.54(18)
C4 N9 N10 N11 0.0(2)
Co1 N9 N10 N11 -173.06(15)
N9 N10 N11 N12 -0.4(3)
N10 N11 N12 C4 0.6(3)
C6 N13 N14 N15 -0.6(3)
N13 N14 N15 N16 0.3(2)
N14 N15 N16 C6 0.2(2)
N14 N15 N16 Co1 178.42(14)
N17 Co1 N16 C6 157.78(19)
N1 Co1 N16 C6 76(3)
N24 Co1 N16 C6 69.38(19)
N9 Co1 N16 C6 -20.37(19)
N8 Co1 N16 C6 -112.10(19)
N17 Co1 N16 N15 -20.01(18)
N1 Co1 N16 N15 -102(3)
N24 Co1 N16 N15 -108.41(18)
N9 Co1 N16 N15 161.84(18)
N8 Co1 N16 N15 70.12(18)
N1 Co1 N17 C7 115.3(2)
N24 Co1 N17 C7 25.0(2)
N16 Co1 N17 C7 -63.3(2)
N9 Co1 N17 C7 14(3)
N8 Co1 N17 C7 -156.1(2)
N1 Co1 N17 N18 -64.45(19)
N24 Co1 N17 N18 -154.72(19)
N16 Co1 N17 N18 116.96(19)
N9 Co1 N17 N18 -165(2)
N8 Co1 N17 N18 24.18(19)
C7 N17 N18 N19 0.7(3)
Co1 N17 N18 N19 -179.51(16)
N17 N18 N19 N20 -0.4(3)
N18 N19 N20 C7 -0.1(3)
C9 N21 N22 N23 -0.6(3)
N21 N22 N23 N24 0.9(3)
N22 N23 N24 C9 -0.9(2)
N22 N23 N24 Co1 -174.66(16)
N17 Co1 N24 C9 -21.4(2)
N1 Co1 N24 C9 -109.7(2)
N16 Co1 N24 C9 70.1(2)
N9 Co1 N24 C9 158.2(2)
N8 Co1 N24 C9 -58(2)
N17 Co1 N24 N23 151.09(18)
N1 Co1 N24 N23 62.78(18)
N16 Co1 N24 N23 -117.38(18)
N9 Co1 N24 N23 -29.26(18)
N8 Co1 N24 N23 115(2)
N3 N4 C1 N1 0.0(3)
N3 N4 C1 C2 179.7(2)
N2 N1 C1 N4 -0.5(3)
Co1 N1 C1 N4 179.76(16)
N2 N1 C1 C2 179.8(2)
Co1 N1 C1 C2 0.1(3)
N4 C1 C2 C3 153.0(2)
N1 C1 C2 C3 -27.3(3)
N6 N5 C3 N8 -0.6(3)
N6 N5 C3 C2 179.2(2)
N7 N8 C3 N5 0.7(3)
Co1 N8 C3 N5 176.62(16)
N7 N8 C3 C2 -179.1(2)
Co1 N8 C3 C2 -3.1(3)
C1 C2 C3 N5 -150.9(2)
C1 C2 C3 N8 28.9(3)
N11 N12 C4 N9 -0.6(3)
N11 N12 C4 C5 176.6(2)
N10 N9 C4 N12 0.4(3)
Co1 N9 C4 N12 172.92(15)
N10 N9 C4 C5 -176.8(2)
Co1 N9 C4 C5 -4.3(3)
N12 C4 C5 C6 158.2(2)
N9 C4 C5 C6 -24.9(3)
N14 N13 C6 N16 0.8(2)
N14 N13 C6 C5 -176.3(2)
N15 N16 C6 N13 -0.6(2)
Co1 N16 C6 N13 -178.74(15)
N15 N16 C6 C5 176.4(2)
Co1 N16 C6 C5 -1.7(3)
C4 C5 C6 N13 -155.3(2)
C4 C5 C6 N16 28.0(3)
N19 N20 C7 N17 0.6(3)
N19 N20 C7 C8 -178.8(2)
N18 N17 C7 N20 -0.8(3)
Co1 N17 C7 N20 179.42(16)
N18 N17 C7 C8 178.6(2)
Co1 N17 C7 C8 -1.2(3)
N20 C7 C8 C9 146.5(2)
N17 C7 C8 C9 -32.8(3)
N22 N21 C9 N24 0.1(3)
N22 N21 C9 C8 179.9(2)
N23 N24 C9 N21 0.5(3)
Co1 N24 C9 N21 174.04(16)
N23 N24 C9 C8 -179.4(2)
Co1 N24 C9 C8 -5.8(3)
C7 C8 C9 N21 -143.4(2)
C7 C8 C9 N24 36.4(3)
N25 N26 C10 N28 6.5(4)
N25 N26 C10 N27 -175.0(2)
N29 N30 C11 N31 -179.2(2)
N29 N30 C11 N32 -0.5(4)
N33 N34 C12 N36 4.0(4)
N33 N34 C12 N35 -175.9(2)
